data_4340856
loop_
_publ_author_name
'Pal, Raja'
'Groy, Thomas L.'
'Bowman, Amanda C.'
'Trovitch, Ryan J.'

_publ_section_title
;
 Preparation and Hydrosilylation Activity of a Molybdenum Carbonyl Complex
 That Features a Pentadentate Bis(imino)pyridine Ligand.
;
_journal_issue 17
_journal_name_full 'Inorganic chemistry'
_journal_page_first 9357
_journal_page_last 9365
_journal_paper_doi 10.1021/ic501465v
_journal_volume 53
_journal_year 2014
_chemical_formula_moiety 'C51 H62 Mo N10'
_chemical_formula_sum 'C51 H62 Mo N10'
_chemical_formula_weight 911.04
_space_group_crystal_system monoclinic
_space_group_IT_number 15
_space_group_name_Hall '-C 2yc'
_space_group_name_H-M_alt 'C 1 2/c 1'
_symmetry_space_group_name_Hall '-C 2yc'
_symmetry_space_group_name_H-M 'C 1 2/c 1'
_atom_sites_solution_hydrogens geom
_atom_sites_solution_primary direct
_atom_sites_solution_secondary difmap
_cell_angle_alpha 90
_cell_angle_beta 108.925(5)
_cell_angle_gamma 90
_cell_formula_units_Z 4
_cell_length_a 18.259(7)
_cell_length_b 22.629(9)
_cell_length_c 11.801(5)
_cell_measurement_reflns_used 1161
_cell_measurement_temperature 123.(2)
_cell_measurement_theta_max 19.4538
_cell_measurement_theta_min 2.3587
_cell_volume 4612(3)
_computing_cell_refinement 'SAINT V7.68A (Bruker AXS, 2009)'
_computing_data_collection 'Bruker Instrument Service v2010, 9, 0, 0 (Bruker AXS, 2010)'
_computing_data_reduction 'SAINT V7.68A (Bruker AXS, 2009)'
_computing_molecular_graphics 'XShell ver. 6.3.1 (Bruker AXS, 2004)'
_computing_publication_material 'Bruker APEX2 v2010.9-1 (Bruker AXS, 2010)'
_computing_structure_refinement 'SHELXL-2013 (Sheldrick, 2013)'
_computing_structure_solution 'SHELXS-97 (Sheldrick, 2008)'
_diffrn_ambient_temperature 123.(2)
_diffrn_detector_area_resol_mean 8.3330
_diffrn_measured_fraction_theta_full 0.997
_diffrn_measured_fraction_theta_max 0.997
_diffrn_measurement_device_type 'Bruker Smart APEX'
_diffrn_measurement_method '\w and \f scans'
_diffrn_radiation_monochromator graphite
_diffrn_radiation_type MoK\a
_diffrn_radiation_wavelength 0.71073
_diffrn_reflns_av_R_equivalents 0.1260
_diffrn_reflns_av_sigmaI/netI 0.1015
_diffrn_reflns_limit_h_max 21
_diffrn_reflns_limit_h_min -21
_diffrn_reflns_limit_k_max 26
_diffrn_reflns_limit_k_min -26
_diffrn_reflns_limit_l_max 14
_diffrn_reflns_limit_l_min -14
_diffrn_reflns_number 18219
_diffrn_reflns_theta_full 25.08
_diffrn_reflns_theta_max 25.08
_diffrn_reflns_theta_min 2.03
_diffrn_source_type 'sealed tube'
_exptl_absorpt_coefficient_mu 0.331
_exptl_absorpt_correction_T_max 0.99
_exptl_absorpt_correction_T_min 0.70
_exptl_absorpt_correction_type multi-scan
_exptl_absorpt_process_details 'SADABS Version 2008/1 (Bruker AXS, 2008)'
_exptl_crystal_colour blue
_exptl_crystal_density_diffrn 1.312
_exptl_crystal_density_method 'not measured'
_exptl_crystal_description needle
_exptl_crystal_F_000 1920
_exptl_crystal_size_max 0.525
_exptl_crystal_size_mid 0.095
_exptl_crystal_size_min 0.021
_refine_diff_density_max 1.537
_refine_diff_density_min -0.733
_refine_ls_extinction_method none
_refine_ls_goodness_of_fit_ref 1.014
_refine_ls_hydrogen_treatment constr
_refine_ls_matrix_type full
_refine_ls_number_parameters 278
_refine_ls_number_reflns 4084
_refine_ls_number_restraints 0
_refine_ls_restrained_S_all 1.014
_refine_ls_R_factor_all 0.1010
_refine_ls_R_factor_gt 0.0645
_refine_ls_shift/su_max 0.000
_refine_ls_shift/su_mean 0.000
_refine_ls_structure_factor_coef Fsqd
_refine_ls_weighting_details 'w=1/[\s^2^(Fo^2^)+(0.0864P)^2^] where P=(Fo^2^+2Fc^2^)/3'
_refine_ls_weighting_scheme calc
_refine_ls_wR_factor_gt 0.1431
_refine_ls_wR_factor_ref 0.1606
_reflns_number_gt 2940
_reflns_number_total 4084
_reflns_threshold_expression 'I > 2\s(I)'
_cod_data_source_file ic501465v_si_001.cif
_cod_data_source_block PyEtPDI2Mo
_cod_depositor_comments 'Adding full bibliography for 4340855--4340856.cif.'
_cod_original_cell_volume 4612.(3)
_cod_database_code 4340856

loop_
_space_group_symop_operation_xyz
'x, y, z'
'-x, y, -z+1/2'
'x+1/2, y+1/2, z'
'-x+1/2, y+1/2, -z+1/2'
'-x, -y, -z'
'x, -y, z-1/2'
'-x+1/2, -y+1/2, -z'
'x+1/2, -y+1/2, z-1/2'

loop_
_atom_site_type_symbol
_atom_site_label
_atom_site_fract_x
_atom_site_fract_y
_atom_site_fract_z
_atom_site_U_iso_or_equiv
_atom_site_adp_type
_atom_site_calc_flag
_atom_site_refinement_flags_adp
_atom_site_refinement_flags_occupancy
_atom_site_refinement_flags_posn
_atom_site_occupancy
_atom_site_disorder_assembly
_atom_site_disorder_group
Mo Mo1 1.0 0.16883(3) 0.25 0.0220(2) Uani d T P S 1 . .
N N1 1.0819(2) 0.23557(17) 0.3074(4) 0.0265(9) Uani d . . . 1 . .
N N2 1.0334(2) 0.16858(18) 0.4314(3) 0.0241(9) Uani d . . . 1 . .
N N3 0.9368(2) 0.10240(17) 0.2964(3) 0.0231(9) Uani d . . . 1 . .
N N4 1.2257(3) 0.3112(2) 0.0858(5) 0.0512(14) Uani d . . . 1 . .
N N5 0.7171(3) 0.0225(2) 0.0319(4) 0.0443(12) Uani d . . . 1 . .
C C1 1.1691(3) 0.2978(2) 0.4714(5) 0.0422(14) Uani d . . . 1 . .
H H1A 1.2115 0.2958 0.4375 0.063 Uiso calc U . R 1 . .
H H1B 1.1903 0.2952 0.5589 0.063 Uiso calc U . R 1 . .
H H1C 1.1415 0.3354 0.4486 0.063 Uiso calc U . R 1 . .
C C2 1.1141(3) 0.2474(2) 0.4238(4) 0.0275(11) Uani d . . . 1 . .
C C3 1.0884(3) 0.2094(2) 0.4989(4) 0.0279(11) Uani d . . . 1 . .
C C4 1.1122(3) 0.2079(2) 0.6234(5) 0.0369(14) Uani d . . . 1 . .
H H4B 1.1493 0.2357 0.6684 0.044 Uiso calc U . R 1 . .
C C5 1.0821(3) 0.1661(3) 0.6826(5) 0.0394(13) Uani d . . . 1 . .
H H5B 1.0991 0.1648 0.7677 0.047 Uiso calc U . R 1 . .
C C6 1.0273(3) 0.1265(2) 0.6167(4) 0.0320(12) Uani d . . . 1 . .
H H6A 1.0063 0.0982 0.657 0.038 Uiso calc U . R 1 . .
C C7 1.0025(3) 0.1275(2) 0.4928(4) 0.0259(11) Uani d . . . 1 . .
C C8 0.9472(3) 0.0899(2) 0.4126(4) 0.0265(11) Uani d . . . 1 . .
C C9 0.9049(3) 0.0422(2) 0.4526(5) 0.0320(12) Uani d . . . 1 . .
H H9A 0.8493 0.0459 0.41 0.048 Uiso calc U . R 1 . .
H H9B 0.9146 0.0457 0.539 0.048 Uiso calc U . R 1 . .
H H9C 0.9231 0.0036 0.435 0.048 Uiso calc U . R 1 . .
C C10 1.1000(3) 0.2723(2) 0.2172(5) 0.0355(13) Uani d . . . 1 . .
H H10A 1.1245 0.3096 0.2549 0.043 Uiso calc U . R 1 . .
H H10B 1.0514 0.2825 0.1528 0.043 Uiso calc U . R 1 . .
C C11 1.1542(3) 0.2404(3) 0.1629(5) 0.0400(14) Uani d . . . 1 . .
H H11A 1.2054 0.2349 0.225 0.048 Uiso calc U . R 1 . .
H H11B 1.133 0.2009 0.1344 0.048 Uiso calc U . R 1 . .
C C12 1.1639(3) 0.2750(2) 0.0604(5) 0.0394(14) Uani d . . . 1 . .
C C13 1.1098(4) 0.2716(3) -0.0526(6) 0.0464(15) Uani d . . . 1 . .
H H13A 1.0666 0.2458 -0.067 0.056 Uiso calc U . R 1 . .
C C14 1.1185(4) 0.3059(3) -0.1452(6) 0.0543(17) Uani d . . . 1 . .
H H14A 1.0814 0.3044 -0.2232 0.065 Uiso calc U . R 1 . .
C C15 1.1821(5) 0.3418(3) -0.1204(6) 0.0605(19) Uani d . . . 1 . .
H H15A 1.1909 0.3651 -0.1818 0.073 Uiso calc U . R 1 . .
C C16 1.2326(4) 0.3438(3) -0.0066(7) 0.067(2) Uani d . . . 1 . .
H H16A 1.2756 0.3698 0.0091 0.08 Uiso calc U . R 1 . .
C C17 0.8852(3) 0.0653(2) 0.2011(4) 0.0258(11) Uani d . . . 1 . .
H H17A 0.875 0.0277 0.236 0.031 Uiso calc U . R 1 . .
H H17B 0.911 0.0559 0.1413 0.031 Uiso calc U . R 1 . .
C C18 0.8088(3) 0.0967(2) 0.1393(5) 0.0335(13) Uani d . . . 1 . .
H H18A 0.7771 0.0974 0.1933 0.04 Uiso calc U . R 1 . .
H H18B 0.819 0.138 0.1215 0.04 Uiso calc U . R 1 . .
C C19 0.7646(3) 0.0653(2) 0.0241(4) 0.0284(12) Uani d . . . 1 . .
C C20 0.7747(3) 0.0810(2) -0.0832(5) 0.0362(13) Uani d . . . 1 . .
H H20A 0.8091 0.112 -0.0858 0.043 Uiso calc U . R 1 . .
C C21 0.7346(4) 0.0513(3) -0.1856(5) 0.0496(16) Uani d . . . 1 . .
H H21A 0.7408 0.0615 -0.26 0.06 Uiso calc U . R 1 . .
C C22 0.6861(4) 0.0072(3) -0.1792(6) 0.060(2) Uani d . . . 1 . .
H H22A 0.6571 -0.0138 -0.2491 0.072 Uiso calc U . R 1 . .
C C23 0.6796(4) -0.0064(3) -0.0704(6) 0.0603(19) Uani d . . . 1 . .
H H23A 0.6466 -0.0383 -0.0664 0.072 Uiso calc U . R 1 . .
C C1S 0.5351(11) 0.8908(8) 0.5653(17) 0.091(3) Uiso d U P . 0.5 A -1
H H1SA 0.5241 0.85 0.5369 0.136 Uiso calc U P R 0.5 A -1
H H1SB 0.5164 0.8972 0.6333 0.136 Uiso calc U P R 0.5 A -1
H H1SC 0.5911 0.8977 0.5906 0.136 Uiso calc U P R 0.5 A -1
C C2S 0.4929(12) 0.9349(9) 0.4607(19) 0.091(3) Uiso d U P . 0.5 A -1
H H2SA 0.4361 0.9286 0.4309 0.109 Uiso calc U P R 0.5 A -1
H H2SB 0.5138 0.9325 0.3932 0.109 Uiso calc U P R 0.5 A -1
C C3S 0.5163(11) 0.9972(10) 0.5350(16) 0.091(3) Uiso d U P . 0.5 A -1
H H3SA 0.5004 0.9952 0.6075 0.109 Uiso calc U P R 0.5 A -1
H H3SB 0.5733 1.0017 0.5616 0.109 Uiso calc U P R 0.5 A -1
C C4S 0.4796(11) 1.0511(9) 0.4627(19) 0.091(3) Uiso d U P . 0.5 A -1
H H4SA 0.4932 1.0518 0.3882 0.109 Uiso calc U P R 0.5 A -1
H H4SB 0.4226 1.0473 0.4397 0.109 Uiso calc U P R 0.5 A -1
C C5S 0.5032(11) 1.1079(9) 0.5263(18) 0.091(3) Uiso d U P . 0.5 A -1
H H5SA 0.4702 1.1397 0.4805 0.136 Uiso calc U P R 0.5 A -1
H H5SB 0.5573 1.1162 0.5344 0.136 Uiso calc U P R 0.5 A -1
H H5SC 0.4975 1.1055 0.606 0.136 Uiso calc U P R 0.5 A -1

loop_
_atom_site_aniso_label
_atom_site_aniso_U_11
_atom_site_aniso_U_22
_atom_site_aniso_U_33
_atom_site_aniso_U_12
_atom_site_aniso_U_13
_atom_site_aniso_U_23
Mo1 0.0289(3) 0.0239(3) 0.0159(3) 0 0.0107(2) 0
N1 0.033(2) 0.024(2) 0.026(2) 0.0027(18) 0.0152(19) 0.0029(18)
N2 0.028(2) 0.026(2) 0.020(2) -0.002(2) 0.0095(17) 0.0005(19)
N3 0.026(2) 0.028(2) 0.015(2) 0.0005(18) 0.0057(17) -0.0009(17)
N4 0.055(3) 0.055(3) 0.051(3) -0.014(3) 0.028(3) 0.005(3)
N5 0.047(3) 0.052(3) 0.034(3) -0.010(3) 0.013(2) -0.004(2)
C1 0.044(3) 0.036(3) 0.048(4) -0.011(3) 0.018(3) -0.007(3)
C2 0.033(3) 0.026(3) 0.025(3) -0.003(2) 0.013(2) -0.007(2)
C3 0.026(3) 0.030(3) 0.029(3) -0.004(2) 0.010(2) -0.006(2)
C4 0.043(3) 0.045(3) 0.022(3) -0.012(3) 0.010(2) -0.016(3)
C5 0.051(3) 0.051(4) 0.018(3) -0.001(3) 0.013(2) -0.005(3)
C6 0.038(3) 0.042(3) 0.020(3) -0.007(3) 0.015(2) -0.003(2)
C7 0.027(3) 0.029(3) 0.024(3) 0.000(2) 0.011(2) 0.000(2)
C8 0.034(3) 0.029(3) 0.020(3) 0.004(2) 0.013(2) -0.004(2)
C9 0.039(3) 0.038(3) 0.024(3) -0.004(2) 0.016(2) 0.004(2)
C10 0.042(3) 0.031(3) 0.038(3) -0.003(2) 0.020(3) 0.001(2)
C11 0.040(3) 0.041(3) 0.044(4) 0.001(3) 0.022(3) 0.011(3)
C12 0.052(4) 0.036(3) 0.040(4) 0.003(3) 0.029(3) 0.003(3)
C13 0.062(4) 0.036(3) 0.047(4) -0.008(3) 0.026(3) -0.004(3)
C14 0.080(5) 0.050(4) 0.037(4) -0.002(4) 0.025(3) -0.002(3)
C15 0.092(5) 0.053(5) 0.049(4) 0.001(4) 0.040(4) 0.008(3)
C16 0.072(5) 0.067(5) 0.075(5) -0.023(4) 0.042(4) 0.010(4)
C17 0.033(3) 0.025(3) 0.021(3) 0.000(2) 0.011(2) -0.004(2)
C18 0.035(3) 0.038(3) 0.027(3) 0.002(2) 0.010(2) -0.009(2)
C19 0.027(3) 0.028(3) 0.028(3) 0.001(2) 0.006(2) -0.005(2)
C20 0.047(3) 0.033(3) 0.031(3) 0.008(3) 0.016(3) 0.002(2)
C21 0.065(4) 0.055(4) 0.026(3) 0.019(4) 0.011(3) 0.000(3)
C22 0.051(4) 0.084(5) 0.030(4) 0.007(4) -0.008(3) -0.021(4)
C23 0.051(4) 0.062(5) 0.061(5) -0.026(4) 0.009(3) -0.028(4)

loop_
_atom_type_symbol
_atom_type_description
_atom_type_scat_dispersion_real
_atom_type_scat_dispersion_imag
_atom_type_scat_source
C C 0.0033 0.0016 'International Tables Vol C Tables 4.2.6.8 and 6.1.1.4'
H H 0.0000 0.0000 'International Tables Vol C Tables 4.2.6.8 and 6.1.1.4'
N N 0.0061 0.0033 'International Tables Vol C Tables 4.2.6.8 and 6.1.1.4'
Mo Mo -1.6832 0.6857 'International Tables Vol C Tables 4.2.6.8 and 6.1.1.4'

loop_
_geom_angle_atom_site_label_1
_geom_angle_atom_site_label_2
_geom_angle_atom_site_label_3
_geom_angle_site_symmetry_1
_geom_angle_site_symmetry_3
_geom_angle
N2 Mo1 N2 . 2_755 179.7(2)
N2 Mo1 N3 . 2_755 105.93(15)
N2 Mo1 N3 2_755 2_755 73.83(15)
N2 Mo1 N3 . . 73.82(15)
N2 Mo1 N3 2_755 . 105.93(15)
N3 Mo1 N3 2_755 . 87.1(2)
N2 Mo1 N1 . . 73.73(15)
N2 Mo1 N1 2_755 . 106.52(16)
N3 Mo1 N1 2_755 . 102.09(15)
N3 Mo1 N1 . . 147.55(15)
N2 Mo1 N1 . 2_755 106.52(16)
N2 Mo1 N1 2_755 2_755 73.73(15)
N3 Mo1 N1 2_755 2_755 147.55(15)
N3 Mo1 N1 . 2_755 102.09(15)
N1 Mo1 N1 . 2_755 86.8(2)
C2 N1 C10 . . 120.3(4)
C2 N1 Mo1 . . 120.7(3)
C10 N1 Mo1 . . 118.8(3)
C7 N2 C3 . . 118.3(4)
C7 N2 Mo1 . . 120.9(3)
C3 N2 Mo1 . . 120.8(3)
C8 N3 C17 . . 120.1(4)
C8 N3 Mo1 . . 120.8(3)
C17 N3 Mo1 . . 118.9(3)
C12 N4 C16 . . 116.2(6)
C19 N5 C23 . . 116.5(5)
N1 C2 C3 . . 113.4(4)
N1 C2 C1 . . 123.6(5)
C3 C2 C1 . . 122.9(5)
C4 C3 N2 . . 120.2(4)
C4 C3 C2 . . 128.4(5)
N2 C3 C2 . . 111.3(4)
C3 C4 C5 . . 120.5(5)
C6 C5 C4 . . 119.4(5)
C5 C6 C7 . . 121.0(5)
C6 C7 N2 . . 120.5(4)
C6 C7 C8 . . 127.8(5)
N2 C7 C8 . . 111.7(4)
N3 C8 C7 . . 112.8(4)
N3 C8 C9 . . 123.7(4)
C7 C8 C9 . . 123.5(4)
N1 C10 C11 . . 111.4(4)
C12 C11 C10 . . 110.8(4)
N4 C12 C13 . . 122.3(5)
N4 C12 C11 . . 116.6(5)
C13 C12 C11 . . 121.0(5)
C12 C13 C14 . . 119.9(6)
C15 C14 C13 . . 118.0(7)
C16 C15 C14 . . 119.1(6)
N4 C16 C15 . . 124.5(6)
N3 C17 C18 . . 111.1(4)
C19 C18 C17 . . 110.5(4)
N5 C19 C20 . . 122.4(5)
N5 C19 C18 . . 116.7(5)
C20 C19 C18 . . 120.9(5)
C21 C20 C19 . . 119.4(6)
C22 C21 C20 . . 119.1(6)
C21 C22 C23 . . 118.6(6)
N5 C23 C22 . . 124.1(6)
C1S C2S C3S . . 98.6(16)
C4S C3S C2S . . 113.5(13)
C5S C4S C3S . . 114.3(19)

loop_
_geom_bond_atom_site_label_1
_geom_bond_atom_site_label_2
_geom_bond_site_symmetry_2
_geom_bond_distance
Mo1 N2 . 2.026(4)
Mo1 N2 2_755 2.026(4)
Mo1 N3 2_755 2.074(4)
Mo1 N3 . 2.074(4)
Mo1 N1 . 2.078(4)
Mo1 N1 2_755 2.078(4)
N1 C2 . 1.335(6)
N1 C10 . 1.471(6)
N2 C7 . 1.405(6)
N2 C3 . 1.407(6)
N3 C8 . 1.351(6)
N3 C17 . 1.473(6)
N4 C12 . 1.348(7)
N4 C16 . 1.356(8)
N5 C19 . 1.325(7)
N5 C23 . 1.349(7)
C1 C2 . 1.504(7)
C2 C3 . 1.419(7)
C3 C4 . 1.391(7)
C4 C5 . 1.392(7)
C5 C6 . 1.379(7)
C6 C7 . 1.383(7)
C7 C8 . 1.420(7)
C8 C9 . 1.491(7)
C10 C11 . 1.524(7)
C11 C12 . 1.498(7)
C12 C13 . 1.380(8)
C13 C14 . 1.391(8)
C14 C15 . 1.371(9)
C15 C16 . 1.361(10)
C17 C18 . 1.524(7)
C18 C19 . 1.513(7)
C19 C20 . 1.383(7)
C20 C21 . 1.368(8)
C21 C22 . 1.353(9)
C22 C23 . 1.362(10)
C1S C2S . 1.58(3)
C2S C3S . 1.64(3)
C3S C4S . 1.51(3)
C4S C5S . 1.48(2)
